data_4346107
loop_
_publ_author_name
'Whited, Matthew T.'
'Qiu, Lisa'
'Kosanovich, Alex J.'
'Janzen, Daron E.'

_publ_section_title
;
 Chalcogen extrusion from heteroallenes and carbon monoxide by a
 three-coordinate rh(i) disilylamide.
;
_journal_issue 7
_journal_name_full 'Inorganic chemistry'
_journal_page_first 3670
_journal_page_last 3679
_journal_paper_doi 10.1021/acs.inorgchem.5b00305
_journal_volume 54
_journal_year 2015
_chemical_formula_moiety 'C26 H58 N O2 P2 Rh S2 Si2'
_chemical_formula_sum 'C26 H58 N O2 P2 Rh S2 Si2'
_chemical_formula_weight 701.88
_space_group_crystal_system orthorhombic
_space_group_IT_number 61
_space_group_name_Hall '-P 2ac 2ab'
_space_group_name_H-M_alt 'P b c a'
_atom_sites_solution_hydrogens geom
_atom_sites_solution_primary direct
_audit_creation_date 2014-12-11
_audit_creation_method
;
Olex2 1.2
(compiled 2014.11.28 svn.r3106 for OlexSys, GUI svn.r4959)
;
_cell_angle_alpha 90
_cell_angle_beta 90
_cell_angle_gamma 90
_cell_formula_units_Z 8
_cell_length_a 12.893(3)
_cell_length_b 21.409(5)
_cell_length_c 27.026(6)
_cell_measurement_reflns_used 22689
_cell_measurement_temperature 173
_cell_measurement_theta_max 25.68
_cell_measurement_theta_min 3.02
_cell_volume 7460(3)
_computing_cell_refinement 'CrystalClear-SM Expert 2.0 r13'
_computing_data_collection 'CrystalClear-SM Expert 2.0 r13 (Rigaku, 2011)'
_computing_data_reduction 'CrystalClear-SM Expert 2.0 r13'
_computing_molecular_graphics 'Olex2 (Dolomanov et al., 2009)'
_computing_publication_material 'Olex2 (Dolomanov et al., 2009)'
_computing_structure_refinement 'ShelXL (Sheldrick, 2008)'
_computing_structure_solution 'SIR2008 (Burla et al., 2007)'
_diffrn_ambient_temperature 173.15
_diffrn_detector_area_resol_mean 6.849
_diffrn_measured_fraction_theta_full 0.961
_diffrn_measured_fraction_theta_max 0.994
_diffrn_measurement_device_type 'Mo K\a'
_diffrn_measurement_method \w
_diffrn_radiation_type MoK\a
_diffrn_radiation_wavelength 0.71073
_diffrn_reflns_av_R_equivalents 0.2007
_diffrn_reflns_av_unetI/netI 0.1183
_diffrn_reflns_Laue_measured_fraction_full 0.961
_diffrn_reflns_Laue_measured_fraction_max 0.994
_diffrn_reflns_limit_h_max 15
_diffrn_reflns_limit_h_min -15
_diffrn_reflns_limit_k_max 26
_diffrn_reflns_limit_k_min -26
_diffrn_reflns_limit_l_max 32
_diffrn_reflns_limit_l_min -32
_diffrn_reflns_number 54860
_diffrn_reflns_point_group_measured_fraction_full 0.961
_diffrn_reflns_point_group_measured_fraction_max 0.994
_diffrn_reflns_theta_full 26.000
_diffrn_reflns_theta_max 25.681
_diffrn_reflns_theta_min 3.015
_exptl_absorpt_coefficient_mu 0.741
_exptl_absorpt_correction_T_max 0.942
_exptl_absorpt_correction_T_min 0.292
_exptl_absorpt_correction_type multi-scan
_exptl_absorpt_process_details 'REQAB (Rigaku, 1998)'
_exptl_crystal_colour red
_exptl_crystal_density_diffrn 1.250
_exptl_crystal_density_method 'not measured'
_exptl_crystal_description prism
_exptl_crystal_F_000 2976
_exptl_crystal_size_max 0.200
_exptl_crystal_size_mid 0.180
_exptl_crystal_size_min 0.080
_refine_diff_density_max 2.022
_refine_diff_density_min -1.618
_refine_diff_density_rms 0.146
_refine_ls_extinction_method none
_refine_ls_goodness_of_fit_ref 1.133
_refine_ls_hydrogen_treatment constr
_refine_ls_matrix_type full
_refine_ls_number_parameters 343
_refine_ls_number_reflns 7039
_refine_ls_number_restraints 0
_refine_ls_restrained_S_all 1.133
_refine_ls_R_factor_all 0.1568
_refine_ls_R_factor_gt 0.1042
_refine_ls_shift/su_max 0.001
_refine_ls_shift/su_mean 0.000
_refine_ls_structure_factor_coef Fsqd
_refine_ls_weighting_details 'w=1/[\s^2^(Fo^2^)+(0.0271P)^2^+124.7009P] where P=(Fo^2^+2Fc^2^)/3'
_refine_ls_weighting_scheme calc
_refine_ls_wR_factor_gt 0.2220
_refine_ls_wR_factor_ref 0.2420
_reflns_number_gt 4391
_reflns_number_total 7039
_reflns_threshold_expression 'I > 2\s(I)'
_cod_data_source_file ic5b00305_si_002.cif
_cod_data_source_block scu14117_compound4
_cod_database_code 4346107
_shelxl_version_number 2014-3

loop_
_space_group_symop_operation_xyz
'x, y, z'
'-x+1/2, -y, z+1/2'
'x+1/2, -y+1/2, -z'
'-x, y+1/2, -z+1/2'
'-x, -y, -z'
'x-1/2, y, -z-1/2'
'-x-1/2, y-1/2, z'
'x, -y-1/2, z-1/2'

loop_
_atom_site_label
_atom_site_type_symbol
_atom_site_fract_x
_atom_site_fract_y
_atom_site_fract_z
_atom_site_U_iso_or_equiv
_atom_site_adp_type
_atom_site_occupancy
_atom_site_site_symmetry_order
_atom_site_calc_flag
_atom_site_refinement_flags_posn
Rh1 Rh 0.45864(7) 0.20491(4) 0.33409(3) 0.0313(3) Uani 1 1 d .
P1 P 0.5576(2) 0.28779(13) 0.30642(12) 0.0340(7) Uani 1 1 d .
P2 P 0.5981(2) 0.14261(13) 0.31227(12) 0.0314(7) Uani 1 1 d .
S1 S 0.3205(2) 0.27103(13) 0.34816(13) 0.0405(8) Uani 1 1 d .
Si1 Si 0.0456(3) 0.27169(16) 0.42922(14) 0.0451(9) Uani 1 1 d .
S2 S 0.3740(2) 0.11987(14) 0.36753(13) 0.0447(8) Uani 1 1 d .
Si2 Si 0.2536(3) 0.01327(17) 0.43515(15) 0.0479(9) Uani 1 1 d .
O1 O 0.1409(6) 0.2810(3) 0.3871(3) 0.041(2) Uani 1 1 d .
O2 O 0.2105(7) 0.0843(4) 0.4171(4) 0.055(3) Uani 1 1 d .
N1 N 0.2010(8) 0.1847(4) 0.3984(4) 0.041(2) Uani 1 1 d .
C19 C 0.2183(8) 0.2402(6) 0.3799(4) 0.037(3) Uani 1 1 d .
C13 C 0.4762(9) 0.0551(5) 0.2588(5) 0.048(3) Uani 1 1 d .
H13A H 0.4867 0.0228 0.2830 0.073 Uiso 1 1 calc GR
H13B H 0.4599 0.0365 0.2274 0.073 Uiso 1 1 calc GR
H13C H 0.4199 0.0814 0.2691 0.073 Uiso 1 1 calc GR
C11 C 0.5765(9) 0.0947(5) 0.2539(5) 0.037(3) Uani 1 1 d .
C7 C 0.6105(10) 0.3408(5) 0.3588(5) 0.047(3) Uani 1 1 d .
C18 C 0.6490(10) 0.1238(6) 0.4111(4) 0.045(3) Uani 1 1 d .
H18A H 0.6804 0.1643 0.4081 0.067 Uiso 1 1 calc GR
H18B H 0.6847 0.1002 0.4360 0.067 Uiso 1 1 calc GR
H18C H 0.5775 0.1285 0.4203 0.067 Uiso 1 1 calc GR
C3 C 0.5064(9) 0.3413(5) 0.2545(5) 0.037(3) Uani 1 1 d .
C20 C 0.2589(10) 0.1333(5) 0.3944(5) 0.042(3) Uani 1 1 d .
C2 C 0.7094(8) 0.1944(5) 0.2963(4) 0.035(3) Uani 1 1 d .
H2A H 0.7507 0.2015 0.3258 0.043 Uiso 1 1 calc R
H2B H 0.7529 0.1735 0.2722 0.043 Uiso 1 1 calc R
C4 C 0.4483(11) 0.2963(6) 0.2193(5) 0.060(4) Uani 1 1 d .
H4A H 0.4941 0.2631 0.2095 0.089 Uiso 1 1 calc GR
H4B H 0.4256 0.3187 0.1905 0.089 Uiso 1 1 calc GR
H4C H 0.3893 0.2790 0.2360 0.089 Uiso 1 1 calc GR
C6 C 0.5899(9) 0.3772(5) 0.2259(5) 0.047(3) Uani 1 1 d .
H6A H 0.6318 0.4005 0.2487 0.070 Uiso 1 1 calc GR
H6B H 0.5574 0.4053 0.2030 0.070 Uiso 1 1 calc GR
H6C H 0.6327 0.3482 0.2081 0.070 Uiso 1 1 calc GR
C16 C 0.6010(10) 0.0258(5) 0.3659(5) 0.047(3) Uani 1 1 d .
H16A H 0.5286 0.0322 0.3723 0.071 Uiso 1 1 calc GR
H16B H 0.6311 0.0025 0.3927 0.071 Uiso 1 1 calc GR
H16C H 0.6092 0.0029 0.3356 0.071 Uiso 1 1 calc GR
C15 C 0.6560(10) 0.0895(5) 0.3615(5) 0.042(3) Uani 1 1 d .
C23 C -0.0480(10) 0.2079(6) 0.4116(5) 0.056(3) Uani 1 1 d .
H23A H -0.0616 0.2099 0.3767 0.083 Uiso 1 1 calc GR
H23B H -0.1117 0.2134 0.4295 0.083 Uiso 1 1 calc GR
H23C H -0.0185 0.1680 0.4197 0.083 Uiso 1 1 calc GR
C1 C 0.6744(8) 0.2570(5) 0.2754(5) 0.036(3) Uani 1 1 d .
H1A H 0.6601 0.2523 0.2403 0.043 Uiso 1 1 calc R
H1B H 0.7304 0.2870 0.2789 0.043 Uiso 1 1 calc R
C25 C 0.3702(13) 0.0208(7) 0.4753(5) 0.073(5) Uani 1 1 d .
H25A H 0.4250 0.0406 0.4570 0.109 Uiso 1 1 calc GR
H25B H 0.3924 -0.0199 0.4857 0.109 Uiso 1 1 calc GR
H25C H 0.3535 0.0456 0.5038 0.109 Uiso 1 1 calc GR
C5 C 0.4247(9) 0.3890(6) 0.2731(5) 0.050(4) Uani 1 1 d .
H5A H 0.3710 0.3674 0.2907 0.075 Uiso 1 1 calc GR
H5B H 0.3952 0.4106 0.2454 0.075 Uiso 1 1 calc GR
H5C H 0.4575 0.4185 0.2948 0.075 Uiso 1 1 calc GR
C17 C 0.7723(9) 0.0744(6) 0.3512(5) 0.050(3) Uani 1 1 d .
H17A H 0.7810 0.0634 0.3171 0.074 Uiso 1 1 calc GR
H17B H 0.7937 0.0401 0.3717 0.074 Uiso 1 1 calc GR
H17C H 0.8139 0.1104 0.3587 0.074 Uiso 1 1 calc GR
C12 C 0.5601(11) 0.1410(5) 0.2107(5) 0.053(4) Uani 1 1 d .
H12A H 0.5042 0.1690 0.2186 0.080 Uiso 1 1 calc GR
H12B H 0.5433 0.1183 0.1811 0.080 Uiso 1 1 calc GR
H12C H 0.6225 0.1646 0.2055 0.080 Uiso 1 1 calc GR
C9 C 0.6705(10) 0.3987(5) 0.3402(5) 0.050(3) Uani 1 1 d .
H9A H 0.7094 0.3878 0.3111 0.075 Uiso 1 1 calc GR
H9B H 0.7170 0.4128 0.3655 0.075 Uiso 1 1 calc GR
H9C H 0.6223 0.4313 0.3322 0.075 Uiso 1 1 calc GR
C21 C -0.0220(11) 0.3474(6) 0.4279(6) 0.067(4) Uani 1 1 d .
H21A H 0.0082 0.3748 0.4521 0.100 Uiso 1 1 calc GR
H21B H -0.0941 0.3412 0.4354 0.100 Uiso 1 1 calc GR
H21C H -0.0154 0.3656 0.3957 0.100 Uiso 1 1 calc GR
C26 C 0.2769(12) -0.0374(6) 0.3799(5) 0.064(4) Uani 1 1 d .
H26A H 0.2161 -0.0375 0.3593 0.096 Uiso 1 1 calc GR
H26B H 0.2918 -0.0792 0.3905 0.096 Uiso 1 1 calc GR
H26C H 0.3346 -0.0214 0.3614 0.096 Uiso 1 1 calc GR
C14 C 0.6681(9) 0.0525(6) 0.2383(5) 0.049(3) Uani 1 1 d .
H14A H 0.7297 0.0774 0.2351 0.073 Uiso 1 1 calc GR
H14B H 0.6526 0.0331 0.2072 0.073 Uiso 1 1 calc GR
H14C H 0.6790 0.0209 0.2630 0.073 Uiso 1 1 calc GR
C22 C 0.1016(13) 0.2588(8) 0.4905(5) 0.076(5) Uani 1 1 d .
H22A H 0.1207 0.2157 0.4939 0.114 Uiso 1 1 calc GR
H22B H 0.0514 0.2694 0.5154 0.114 Uiso 1 1 calc GR
H22C H 0.1620 0.2846 0.4944 0.114 Uiso 1 1 calc GR
C10 C 0.6868(9) 0.2997(6) 0.3880(5) 0.048(3) Uani 1 1 d .
H10A H 0.6547 0.2604 0.3954 0.072 Uiso 1 1 calc GR
H10B H 0.7053 0.3203 0.4183 0.072 Uiso 1 1 calc GR
H10C H 0.7481 0.2928 0.3686 0.072 Uiso 1 1 calc GR
C8 C 0.5224(10) 0.3604(6) 0.3934(5) 0.050(3) Uani 1 1 d .
H8A H 0.4733 0.3854 0.3754 0.075 Uiso 1 1 calc GR
H8B H 0.5501 0.3842 0.4204 0.075 Uiso 1 1 calc GR
H8C H 0.4883 0.3238 0.4060 0.075 Uiso 1 1 calc GR
C24 C 0.1412(13) -0.0157(7) 0.4726(7) 0.087(6) Uani 1 1 d .
H24A H 0.1347 0.0090 0.5021 0.130 Uiso 1 1 calc GR
H24B H 0.1527 -0.0586 0.4815 0.130 Uiso 1 1 calc GR
H24C H 0.0788 -0.0125 0.4534 0.130 Uiso 1 1 calc GR

loop_
_atom_site_aniso_label
_atom_site_aniso_U_11
_atom_site_aniso_U_22
_atom_site_aniso_U_33
_atom_site_aniso_U_23
_atom_site_aniso_U_13
_atom_site_aniso_U_12
Rh1 0.0266(4) 0.0245(4) 0.0429(5) 0.0007(4) 0.0039(4) 0.0007(4)
P1 0.0290(16) 0.0215(13) 0.0516(19) -0.0007(13) 0.0038(14) 0.0008(13)
P2 0.0268(15) 0.0232(13) 0.0443(18) -0.0004(13) 0.0042(14) 0.0007(12)
S1 0.0277(15) 0.0292(14) 0.065(2) 0.0051(14) 0.0077(15) 0.0024(12)
Si1 0.0352(19) 0.0446(19) 0.055(2) -0.0134(16) 0.0079(18) 0.0003(16)
S2 0.0353(17) 0.0306(15) 0.068(2) 0.0046(15) 0.0146(16) 0.0005(14)
Si2 0.047(2) 0.0404(19) 0.056(2) 0.0061(17) 0.0042(19) -0.0042(18)
O1 0.025(4) 0.028(4) 0.070(6) 0.002(4) 0.007(4) 0.003(3)
O2 0.048(6) 0.035(5) 0.083(7) 0.003(5) 0.014(5) -0.002(4)
N1 0.037(6) 0.038(6) 0.047(7) 0.001(5) 0.005(5) 0.003(5)
C19 0.023(6) 0.049(7) 0.039(7) 0.000(6) -0.004(5) 0.010(6)
C13 0.040(8) 0.038(7) 0.067(9) -0.004(6) 0.002(7) 0.002(6)
C11 0.038(7) 0.026(5) 0.046(7) 0.001(5) 0.003(6) -0.002(5)
C7 0.055(8) 0.029(6) 0.058(9) -0.007(6) 0.010(7) -0.005(6)
C18 0.045(8) 0.042(7) 0.047(8) 0.008(6) -0.012(6) 0.008(6)
C3 0.034(6) 0.025(5) 0.053(8) 0.016(5) 0.009(6) 0.010(5)
C20 0.037(7) 0.033(6) 0.057(9) -0.005(6) -0.001(6) -0.003(6)
C2 0.031(6) 0.031(6) 0.044(7) -0.001(5) 0.003(5) 0.006(5)
C4 0.080(10) 0.033(6) 0.066(9) 0.014(6) -0.035(8) 0.016(7)
C6 0.036(7) 0.033(6) 0.070(10) 0.008(6) 0.011(7) -0.001(6)
C16 0.062(9) 0.022(6) 0.058(9) 0.005(5) 0.003(7) 0.012(6)
C15 0.047(8) 0.023(6) 0.056(8) 0.005(5) -0.004(6) 0.003(5)
C23 0.043(8) 0.054(8) 0.070(9) 0.000(7) 0.005(7) -0.014(7)
C1 0.017(5) 0.028(6) 0.063(8) 0.007(5) 0.000(5) -0.006(5)
C25 0.095(13) 0.079(11) 0.044(9) 0.018(8) -0.024(9) -0.020(10)
C5 0.030(7) 0.041(7) 0.078(10) 0.015(7) 0.014(7) 0.000(6)
C17 0.032(7) 0.044(7) 0.072(10) 0.013(7) -0.002(7) 0.001(6)
C12 0.068(10) 0.035(7) 0.056(9) -0.004(6) -0.004(7) -0.008(7)
C9 0.039(7) 0.034(6) 0.076(10) -0.008(6) -0.004(7) -0.008(6)
C21 0.044(8) 0.057(9) 0.099(12) -0.032(8) 0.002(8) 0.011(7)
C26 0.069(10) 0.050(8) 0.073(11) -0.011(8) -0.021(8) -0.002(8)
C14 0.033(7) 0.048(7) 0.065(10) -0.003(7) 0.012(6) -0.004(6)
C22 0.085(12) 0.095(12) 0.048(9) -0.021(9) 0.009(9) 0.004(10)
C10 0.038(7) 0.042(7) 0.065(9) -0.013(7) -0.009(6) -0.008(6)
C8 0.043(8) 0.043(7) 0.064(9) -0.013(6) 0.001(7) 0.008(6)
C24 0.080(12) 0.051(9) 0.130(16) 0.017(10) 0.030(11) -0.021(9)

loop_
_atom_type_symbol
_atom_type_description
_atom_type_scat_dispersion_real
_atom_type_scat_dispersion_imag
_atom_type_scat_source
C C 0.0033 0.0016 'International Tables Vol C Tables 4.2.6.8 and 6.1.1.4'
H H 0.0000 0.0000 'International Tables Vol C Tables 4.2.6.8 and 6.1.1.4'
N N 0.0061 0.0033 'International Tables Vol C Tables 4.2.6.8 and 6.1.1.4'
O O 0.0106 0.0060 'International Tables Vol C Tables 4.2.6.8 and 6.1.1.4'
P P 0.1023 0.0942 'International Tables Vol C Tables 4.2.6.8 and 6.1.1.4'
Rh Rh -1.1178 0.9187 'International Tables Vol C Tables 4.2.6.8 and 6.1.1.4'
S S 0.1246 0.1234 'International Tables Vol C Tables 4.2.6.8 and 6.1.1.4'
Si Si 0.0817 0.0704 'International Tables Vol C Tables 4.2.6.8 and 6.1.1.4'

loop_
_geom_angle_atom_site_label_1
_geom_angle_atom_site_label_2
_geom_angle_atom_site_label_3
_geom_angle
P1 Rh1 P2 86.06(10)
S1 Rh1 P1 90.48(10)
S1 Rh1 P2 174.42(12)
S1 Rh1 S2 93.12(11)
S2 Rh1 P1 173.90(12)
S2 Rh1 P2 90.71(11)
C7 P1 Rh1 114.1(4)
C3 P1 Rh1 120.2(4)
C3 P1 C7 107.7(5)
C1 P1 Rh1 108.9(3)
C1 P1 C7 104.7(6)
C1 P1 C3 99.2(5)
C11 P2 Rh1 114.1(4)
C2 P2 Rh1 108.3(3)
C2 P2 C11 104.0(5)
C2 P2 C15 102.4(5)
C15 P2 Rh1 118.1(4)
C15 P2 C11 108.3(5)
C19 S1 Rh1 116.2(4)
O1 Si1 C23 112.5(5)
O1 Si1 C21 103.2(6)
O1 Si1 C22 110.0(6)
C21 Si1 C23 109.3(6)
C22 Si1 C23 111.9(7)
C22 Si1 C21 109.7(7)
C20 S2 Rh1 117.0(4)
O2 Si2 C25 110.8(6)
O2 Si2 C26 110.1(6)
O2 Si2 C24 101.6(6)
C25 Si2 C26 112.7(7)
C25 Si2 C24 109.8(7)
C26 Si2 C24 111.3(7)
C19 O1 Si1 124.3(7)
C20 O2 Si2 132.1(8)
C19 N1 C20 128.5(11)
O1 C19 S1 113.4(8)
N1 C19 S1 132.5(9)
N1 C19 O1 114.1(10)
H13A C13 H13B 109.5
H13A C13 H13C 109.5
H13B C13 H13C 109.5
C11 C13 H13A 109.5
C11 C13 H13B 109.5
C11 C13 H13C 109.5
C13 C11 P2 110.2(8)
C12 C11 P2 107.4(7)
C12 C11 C13 107.5(10)
C14 C11 P2 115.4(9)
C14 C11 C13 110.0(9)
C14 C11 C12 105.9(10)
C9 C7 P1 114.1(9)
C10 C7 P1 105.4(8)
C10 C7 C9 107.8(11)
C8 C7 P1 110.1(9)
C8 C7 C9 110.6(10)
C8 C7 C10 108.6(11)
H18A C18 H18B 109.5
H18A C18 H18C 109.5
H18B C18 H18C 109.5
C15 C18 H18A 109.5
C15 C18 H18B 109.5
C15 C18 H18C 109.5
C4 C3 P1 104.0(7)
C4 C3 C5 106.4(10)
C6 C3 P1 115.1(8)
C6 C3 C4 110.0(11)
C6 C3 C5 108.1(9)
C5 C3 P1 112.8(9)
O2 C20 S2 117.9(9)
N1 C20 S2 132.2(10)
N1 C20 O2 109.9(10)
P2 C2 H2A 109.1
P2 C2 H2B 109.1
H2A C2 H2B 107.8
C1 C2 P2 112.4(7)
C1 C2 H2A 109.1
C1 C2 H2B 109.1
C3 C4 H4A 109.5
C3 C4 H4B 109.5
C3 C4 H4C 109.5
H4A C4 H4B 109.5
H4A C4 H4C 109.5
H4B C4 H4C 109.5
C3 C6 H6A 109.5
C3 C6 H6B 109.5
C3 C6 H6C 109.5
H6A C6 H6B 109.5
H6A C6 H6C 109.5
H6B C6 H6C 109.5
H16A C16 H16B 109.5
H16A C16 H16C 109.5
H16B C16 H16C 109.5
C15 C16 H16A 109.5
C15 C16 H16B 109.5
C15 C16 H16C 109.5
C18 C15 P2 107.6(7)
C18 C15 C16 109.1(10)
C18 C15 C17 108.2(10)
C16 C15 P2 113.8(9)
C16 C15 C17 105.8(9)
C17 C15 P2 112.2(9)
Si1 C23 H23A 109.5
Si1 C23 H23B 109.5
Si1 C23 H23C 109.5
H23A C23 H23B 109.5
H23A C23 H23C 109.5
H23B C23 H23C 109.5
P1 C1 H1A 109.0
P1 C1 H1B 109.0
C2 C1 P1 112.7(8)
C2 C1 H1A 109.0
C2 C1 H1B 109.0
H1A C1 H1B 107.8
Si2 C25 H25A 109.5
Si2 C25 H25B 109.5
Si2 C25 H25C 109.5
H25A C25 H25B 109.5
H25A C25 H25C 109.5
H25B C25 H25C 109.5
C3 C5 H5A 109.5
C3 C5 H5B 109.5
C3 C5 H5C 109.5
H5A C5 H5B 109.5
H5A C5 H5C 109.5
H5B C5 H5C 109.5
C15 C17 H17A 109.5
C15 C17 H17B 109.5
C15 C17 H17C 109.5
H17A C17 H17B 109.5
H17A C17 H17C 109.5
H17B C17 H17C 109.5
C11 C12 H12A 109.5
C11 C12 H12B 109.5
C11 C12 H12C 109.5
H12A C12 H12B 109.5
H12A C12 H12C 109.5
H12B C12 H12C 109.5
C7 C9 H9A 109.5
C7 C9 H9B 109.5
C7 C9 H9C 109.5
H9A C9 H9B 109.5
H9A C9 H9C 109.5
H9B C9 H9C 109.5
Si1 C21 H21A 109.5
Si1 C21 H21B 109.5
Si1 C21 H21C 109.5
H21A C21 H21B 109.5
H21A C21 H21C 109.5
H21B C21 H21C 109.5
Si2 C26 H26A 109.5
Si2 C26 H26B 109.5
Si2 C26 H26C 109.5
H26A C26 H26B 109.5
H26A C26 H26C 109.5
H26B C26 H26C 109.5
C11 C14 H14A 109.5
C11 C14 H14B 109.5
C11 C14 H14C 109.5
H14A C14 H14B 109.5
H14A C14 H14C 109.5
H14B C14 H14C 109.5
Si1 C22 H22A 109.5
Si1 C22 H22B 109.5
Si1 C22 H22C 109.5
H22A C22 H22B 109.5
H22A C22 H22C 109.5
H22B C22 H22C 109.5
C7 C10 H10A 109.5
C7 C10 H10B 109.5
C7 C10 H10C 109.5
H10A C10 H10B 109.5
H10A C10 H10C 109.5
H10B C10 H10C 109.5
C7 C8 H8A 109.5
C7 C8 H8B 109.5
C7 C8 H8C 109.5
H8A C8 H8B 109.5
H8A C8 H8C 109.5
H8B C8 H8C 109.5
Si2 C24 H24A 109.5
Si2 C24 H24B 109.5
Si2 C24 H24C 109.5
H24A C24 H24B 109.5
H24A C24 H24C 109.5
H24B C24 H24C 109.5

loop_
_geom_bond_atom_site_label_1
_geom_bond_atom_site_label_2
_geom_bond_distance
Rh1 P1 2.310(3)
Rh1 P2 2.315(3)
Rh1 S1 2.307(3)
Rh1 S2 2.307(3)
P1 C7 1.939(13)
P1 C3 1.928(11)
P1 C1 1.846(11)
P2 C11 1.902(12)
P2 C2 1.863(11)
P2 C15 1.902(12)
S1 C19 1.705(12)
Si1 O1 1.686(8)
Si1 C23 1.883(13)
Si1 C21 1.840(13)
Si1 C22 1.827(15)
S2 C20 1.677(13)
Si2 O2 1.691(9)
Si2 C25 1.862(15)
Si2 C26 1.870(14)
Si2 C24 1.873(15)
O1 C19 1.341(13)
O2 C20 1.365(14)
N1 C19 1.308(14)
N1 C20 1.335(14)
C13 H13A 0.9600
C13 H13B 0.9600
C13 H13C 0.9600
C13 C11 1.552(16)
C11 C12 1.548(16)
C11 C14 1.545(16)
C7 C9 1.544(16)
C7 C10 1.537(17)
C7 C8 1.530(17)
C18 H18A 0.9600
C18 H18B 0.9600
C18 H18C 0.9600
C18 C15 1.531(17)
C3 C4 1.548(17)
C3 C6 1.532(15)
C3 C5 1.550(15)
C2 H2A 0.9700
C2 H2B 0.9700
C2 C1 1.525(14)
C4 H4A 0.9600
C4 H4B 0.9600
C4 H4C 0.9600
C6 H6A 0.9600
C6 H6B 0.9600
C6 H6C 0.9600
C16 H16A 0.9600
C16 H16B 0.9600
C16 H16C 0.9600
C16 C15 1.543(15)
C15 C17 1.558(16)
C23 H23A 0.9600
C23 H23B 0.9600
C23 H23C 0.9600
C1 H1A 0.9700
C1 H1B 0.9700
C25 H25A 0.9600
C25 H25B 0.9600
C25 H25C 0.9600
C5 H5A 0.9600
C5 H5B 0.9600
C5 H5C 0.9600
C17 H17A 0.9600
C17 H17B 0.9600
C17 H17C 0.9600
C12 H12A 0.9600
C12 H12B 0.9600
C12 H12C 0.9600
C9 H9A 0.9600
C9 H9B 0.9600
C9 H9C 0.9600
C21 H21A 0.9600
C21 H21B 0.9600
C21 H21C 0.9600
C26 H26A 0.9600
C26 H26B 0.9600
C26 H26C 0.9600
C14 H14A 0.9600
C14 H14B 0.9600
C14 H14C 0.9600
C22 H22A 0.9600
C22 H22B 0.9600
C22 H22C 0.9600
C10 H10A 0.9600
C10 H10B 0.9600
C10 H10C 0.9600
C8 H8A 0.9600
C8 H8B 0.9600
C8 H8C 0.9600
C24 H24A 0.9600
C24 H24B 0.9600
C24 H24C 0.9600

loop_
_geom_torsion_atom_site_label_1
_geom_torsion_atom_site_label_2
_geom_torsion_atom_site_label_3
_geom_torsion_atom_site_label_4
_geom_torsion
Rh1 P1 C1 C2 -29.7(9)
Rh1 P2 C2 C1 -29.7(9)
Rh1 S1 C19 O1 179.6(7)
Rh1 S1 C19 N1 -0.4(14)
Rh1 S2 C20 O2 -176.0(8)
Rh1 S2 C20 N1 4.1(15)
P2 C2 C1 P1 38.3(11)
Si1 O1 C19 S1 -162.9(6)
Si1 O1 C19 N1 17.1(14)
Si2 O2 C20 S2 15.3(16)
Si2 O2 C20 N1 -164.8(9)
C19 N1 C20 S2 3(2)
C19 N1 C20 O2 -176.8(12)
C11 P2 C2 C1 92.0(9)
C7 P1 C1 C2 92.7(9)
C3 P1 C1 C2 -156.1(8)
C20 N1 C19 S1 -5(2)
C20 N1 C19 O1 174.7(11)
C15 P2 C2 C1 -155.2(8)
C23 Si1 O1 C19 -71.1(10)
C25 Si2 O2 C20 53.6(13)
C21 Si1 O1 C19 171.3(9)
C26 Si2 O2 C20 -71.8(13)
C22 Si1 O1 C19 54.3(11)
C24 Si2 O2 C20 170.2(12)
